data_7160558
loop_
_publ_author_name
'Prieto-Casta&#xf1;eda, Alejandro'
'Martin, Harlei'
'Manna, Tapasi'
'Beswick, Laura'
'McLean, Joshua T.'
'Pongener, Imlirenla'
'Gonz&#xe1;lez, In&#xe9;s Rabad&#xe1;n'
'Twamley, Brendan'
'Miller, Gavin J.'
'Scanlan, Eoin M.'

_publ_section_title
;
 Photoinitiated thiol-ene mediated functionalisation of 4,5-enoses.
;
_journal_issue 22
_journal_name_full 'Organic &amp; biomolecular chemistry'
_journal_page_first 5332
_journal_page_last 5338
_journal_paper_doi 10.1039/d5ob00507h
_journal_volume 23
_journal_year 2025
_chemical_absolute_configuration ad
_chemical_formula_moiety 'C15 H22 O9 S2'
_chemical_formula_sum 'C15 H22 O9 S2'
_chemical_formula_weight 410.44
_space_group_crystal_system monoclinic
_space_group_IT_number 4
_space_group_name_Hall 'P 2yb'
_space_group_name_H-M_alt 'P 1 21 1'
_atom_sites_solution_hydrogens mixed
_atom_sites_solution_primary dual
_atom_sites_solution_secondary difmap
_audit_creation_date 2024-09-06
_audit_creation_method
;
Olex2 1.5
(compiled 2023.08.24 svn.re1ec1418 for OlexSys, GUI svn.r6817)
;
_audit_update_record
;
2024-10-08 deposited with the CCDC.	2025-05-13 downloaded from the CCDC.
;
_cell_angle_alpha 90
_cell_angle_beta 92.8088(14)
_cell_angle_gamma 90
_cell_formula_units_Z 2
_cell_length_a 11.1283(3)
_cell_length_b 7.6491(2)
_cell_length_c 11.5435(3)
_cell_measurement_reflns_used 7967
_cell_measurement_temperature 100(2)
_cell_measurement_theta_max 26.526
_cell_measurement_theta_min 2.607
_cell_volume 981.42(4)
_computing_cell_refinement 'SAINT V8.40B (Bruker, 2016)'
_computing_data_collection 'APEX 4 (Bruker, 2021) '
_computing_data_reduction 'SAINT V8.40B (Bruker, 2016)'
_computing_molecular_graphics 'Olex2 (Dolomanov et al., 2009)'
_computing_publication_material 'Olex2 (Dolomanov et al., 2009)'
_computing_structure_refinement 'XL (Sheldrick, 2015)'
_computing_structure_solution 'XT (Sheldrick, 2015)'
_diffrn_ambient_temperature 100(2)
_diffrn_detector 'CMOS Mixed Mode detector'
_diffrn_detector_type 'Bruker PHOTON III C7'
_diffrn_measured_fraction_theta_full 0.998
_diffrn_measured_fraction_theta_max 0.998
_diffrn_measurement_device 'three-circle diffractometer'
_diffrn_measurement_device_type 'Bruker D8 Quest ECO PhotonIII C7'
_diffrn_measurement_method '\w scans'
_diffrn_radiation_collimation '0.5 mm double-pinhole'
_diffrn_radiation_detector 'Bruker PHOTON III C7'
_diffrn_radiation_monochromator graphite
_diffrn_radiation_probe x-ray
_diffrn_radiation_type 'Mo K\a'
_diffrn_radiation_wavelength 0.71073
_diffrn_radiation_xray_symbol K-L~3~
_diffrn_reflns_av_R_equivalents 0.0611
_diffrn_reflns_av_unetI/netI 0.0531
_diffrn_reflns_Laue_measured_fraction_full 0.998
_diffrn_reflns_Laue_measured_fraction_max 0.998
_diffrn_reflns_limit_h_max 14
_diffrn_reflns_limit_h_min -14
_diffrn_reflns_limit_k_max 10
_diffrn_reflns_limit_k_min -10
_diffrn_reflns_limit_l_max 15
_diffrn_reflns_limit_l_min -15
_diffrn_reflns_number 27083
_diffrn_reflns_point_group_measured_fraction_full 0.999
_diffrn_reflns_point_group_measured_fraction_max 0.998
_diffrn_reflns_theta_full 25.242
_diffrn_reflns_theta_max 28.310
_diffrn_reflns_theta_min 3.196
_diffrn_source 'sealed X-ray tube'
_diffrn_source_current 20.0
_diffrn_source_power 1.0
_diffrn_source_type 'Siemens, KFF Mo 2K -90 C'
_diffrn_source_voltage 50.0
_exptl_absorpt_coefficient_mu 0.314
_exptl_absorpt_correction_T_max 0.7457
_exptl_absorpt_correction_T_min 0.6401
_exptl_absorpt_correction_type multi-scan
_exptl_absorpt_process_details
;
SADABS (Krause, 2015) was used for absorption correction.
wR2(int) was 0.0735 before and 0.0616 after correction.
The Ratio of minimum to maximum transmission is 0.8584.
The \l/2 correction factor is 0.00150.
;
_exptl_crystal_colour colourless
_exptl_crystal_colour_primary colourless
_exptl_crystal_density_diffrn 1.389
_exptl_crystal_density_method 'not measured'
_exptl_crystal_description needle
_exptl_crystal_F_000 432
_exptl_crystal_size_max 0.432
_exptl_crystal_size_mid 0.073
_exptl_crystal_size_min 0.055
_refine_diff_density_max 0.390
_refine_diff_density_min -0.297
_refine_diff_density_rms 0.058
_refine_ls_abs_structure_details
;
 Flack x determined using 1465 quotients [(I+)-(I-)]/[(I+)+(I-)]
 (Parsons, Flack and Wagner, Acta Cryst. B69 (2013) 249-259).
;
_refine_ls_abs_structure_Flack -0.02(4)
_refine_ls_extinction_method none
_refine_ls_goodness_of_fit_ref 1.080
_refine_ls_hydrogen_treatment mixed
_refine_ls_matrix_type full
_refine_ls_number_parameters 266
_refine_ls_number_reflns 4871
_refine_ls_number_restraints 59
_refine_ls_restrained_S_all 1.078
_refine_ls_R_factor_all 0.0671
_refine_ls_R_factor_gt 0.0440
_refine_ls_shift/su_max 0.000
_refine_ls_shift/su_mean 0.000
_refine_ls_structure_factor_coef Fsqd
_refine_ls_weighting_details 'w=1/[\s^2^(Fo^2^)+(0.0541P)^2^+0.0190P] where P=(Fo^2^+2Fc^2^)/3'
_refine_ls_weighting_scheme calc
_refine_ls_wR_factor_gt 0.0982
_refine_ls_wR_factor_ref 0.1080
_reflns_Friedel_coverage 0.863
_reflns_Friedel_fraction_full 1.000
_reflns_Friedel_fraction_max 0.997
_reflns_number_gt 3775
_reflns_number_total 4871
_reflns_threshold_expression 'I > 2\s(I)'
_cod_data_source_file d5ob00507h3.cif
_cod_data_source_block tcd2392
_cod_depositor_comments 'Adding full bibliography for 7160555--7160558.cif.'
_cod_database_code 7160558
_shelx_shelxl_version_number 2019/1
_shelx_space_group_comment
;
The symmetry employed for this shelxl refinement is uniquely defined
by the following loop, which should always be used as a source of
symmetry information in preference to the above space-group names.
They are only intended as comments.
;
_olex2_refinement_description
;
1. Fixed Uiso
 At 1.2 times of:
  All C(H) groups, All C(H,H) groups
 At 1.5 times of:
  All C(H,H,H) groups
2. Restrained distances
 S2-H2
 1.15 with sigma of 0.02
 O23-C24B \\sim O23-C24A
 with sigma of 0.02
 C26B-C24B \\sim C26A-C24A
 with sigma of 0.02
 O25B-C24B \\sim O25A-C24A
 with sigma of 0.02
3. Uiso/Uaniso restraints and constraints
Uanis(O25A) \\sim Ueq, Uanis(C24A) \\sim Ueq, Uanis(C26A) \\sim Ueq,
Uanis(O25B) \\sim Ueq, Uanis(C24B) \\sim Ueq, Uanis(C26B) \\sim Ueq: with sigma
of 0.01 and sigma for terminal atoms of 0.02
Uanis(C26B) = Uanis(C26A)
4. Rigid body (RIGU) restrains
 O25B, C24B, C26B, O25A, C24A, C26A
 with sigma for 1-2 distances of 0.004 and sigma for 1-3 distances of 0.004
5. Others
 Sof(O25B)=Sof(C24B)=Sof(C26B)=Sof(H26A)=Sof(H26B)=Sof(H26C)=1-FVAR(1)
 Sof(O25A)=Sof(C24A)=Sof(C26A)=Sof(H26D)=Sof(H26E)=Sof(H26F)=FVAR(1)
6.a Ternary CH refined with riding coordinates:
 C1(H1), C2(H2A), C3(H3), C4(H4), C5(H5)
6.b Secondary CH2 refined with riding coordinates:
 C12(H12A,H12B), C13(H13A,H13B)
6.c Idealised Me refined as rotating group:
 C10(H10A,H10B,H10C), C18(H18A,H18B,H18C), C22(H22A,H22B,H22C), C26B(H26A,H26B,
 H26C), C26A(H26D,H26E,H26F)
;
_olex2_exptl_crystal_mounting_method 'mounted in oil on a MiTeGen microloop'
_olex2_submission_original_sample_id 'APC-39.4 F1'
_olex2_submission_special_instructions 'No special instructions were received'

loop_
_space_group_symop_operation_xyz
'x, y, z'
'-x, y+1/2, -z'

loop_
_atom_site_label
_atom_site_type_symbol
_atom_site_fract_x
_atom_site_fract_y
_atom_site_fract_z
_atom_site_U_iso_or_equiv
_atom_site_adp_type
_atom_site_occupancy
_atom_site_site_symmetry_order
_atom_site_calc_flag
_atom_site_refinement_flags_posn
_atom_site_refinement_flags_adp
_atom_site_refinement_flags_occupancy
_atom_site_disorder_assembly
_atom_site_disorder_group
S1 S 0.45529(8) 0.28933(16) 0.06222(7) 0.0276(2) Uani 1 1 d . . . . .
S2 S 0.83755(9) 0.18147(18) 0.16620(9) 0.0370(3) Uani 1 1 d D . . . .
O6 O 0.2184(2) 0.1813(4) 0.3082(2) 0.0288(6) Uani 1 1 d . . . . .
O8 O 0.1630(3) 0.3981(4) 0.0898(2) 0.0337(7) Uani 1 1 d . . . . .
O9 O 0.1495(2) 0.1179(4) 0.0324(2) 0.0324(6) Uani 1 1 d . . . . .
O15 O 0.4943(2) 0.5399(3) 0.2764(2) 0.0233(6) Uani 1 1 d . . . . .
O17 O 0.4352(2) 0.8013(4) 0.2010(2) 0.0329(6) Uani 1 1 d . . . . .
O19 O 0.2865(2) 0.6242(3) 0.4067(2) 0.0247(6) Uani 1 1 d . . . . .
O21 O 0.4334(3) 0.6241(4) 0.5476(2) 0.0388(7) Uani 1 1 d . . . . .
O23 O 0.1625(2) 0.3189(4) 0.4700(2) 0.0303(6) Uani 1 1 d D . . . .
C1 C 0.2763(3) 0.1787(6) 0.1994(3) 0.0275(8) Uani 1 1 d . . . . .
H1 H 0.295661 0.054324 0.181300 0.033 Uiso 1 1 calc R U . . .
C2 C 0.3946(3) 0.2817(5) 0.2060(3) 0.0247(7) Uani 1 1 d . . . . .
H2A H 0.453269 0.217949 0.259103 0.030 Uiso 1 1 calc R U . . .
C3 C 0.3770(3) 0.4641(5) 0.2546(3) 0.0219(8) Uani 1 1 d . . . . .
H3 H 0.327419 0.537370 0.198693 0.026 Uiso 1 1 calc R U . . .
C4 C 0.3176(3) 0.4501(5) 0.3696(3) 0.0235(8) Uani 1 1 d . . . . .
H4 H 0.372925 0.392537 0.428903 0.028 Uiso 1 1 calc R U . . .
C5 C 0.2002(3) 0.3506(5) 0.3554(3) 0.0263(8) Uani 1 1 d . . . . .
H5 H 0.138363 0.417953 0.308190 0.032 Uiso 1 1 calc R U . . .
C7 C 0.1899(4) 0.2471(5) 0.1021(3) 0.0280(9) Uani 1 1 d . . . . .
C10 C 0.0735(4) 0.1735(7) -0.0666(3) 0.0375(10) Uani 1 1 d . . . . .
H10A H 0.118682 0.253230 -0.114673 0.056 Uiso 1 1 calc R U . . .
H10B H 0.002476 0.233684 -0.039340 0.056 Uiso 1 1 calc R U . . .
H10C H 0.048116 0.071051 -0.112517 0.056 Uiso 1 1 calc R U . . .
C12 C 0.5989(3) 0.1833(6) 0.0864(3) 0.0281(8) Uani 1 1 d . . . . .
H12A H 0.588118 0.079242 0.135825 0.034 Uiso 1 1 calc R U . . .
H12B H 0.626640 0.142037 0.010950 0.034 Uiso 1 1 calc R U . . .
C13 C 0.6954(3) 0.2978(6) 0.1431(3) 0.0339(9) Uani 1 1 d . . . . .
H13A H 0.668278 0.339857 0.218603 0.041 Uiso 1 1 calc R U . . .
H13B H 0.707832 0.401152 0.093451 0.041 Uiso 1 1 calc R U . . .
C16 C 0.5120(3) 0.7089(5) 0.2456(3) 0.0258(8) Uani 1 1 d . . . . .
C18 C 0.6388(4) 0.7639(5) 0.2748(3) 0.0324(9) Uani 1 1 d . . . . .
H18A H 0.682685 0.667200 0.313198 0.049 Uiso 1 1 calc R U . . .
H18B H 0.638913 0.865084 0.326928 0.049 Uiso 1 1 calc R U . . .
H18C H 0.678012 0.795510 0.203568 0.049 Uiso 1 1 calc R U . . .
C20 C 0.3541(3) 0.6995(6) 0.4939(3) 0.0252(8) Uani 1 1 d . . . . .
C22 C 0.3153(4) 0.8832(6) 0.5108(3) 0.0303(9) Uani 1 1 d . . . . .
H22A H 0.304041 0.940778 0.435153 0.045 Uiso 1 1 calc R U . . .
H22B H 0.376883 0.945589 0.558136 0.045 Uiso 1 1 calc R U . . .
H22C H 0.239202 0.884419 0.550104 0.045 Uiso 1 1 calc R U . . .
O25B O -0.029(2) 0.324(8) 0.413(2) 0.047(6) Uani 0.38(8) 1 d D U P A 2
C24B C 0.0437(16) 0.306(6) 0.488(2) 0.030(6) Uani 0.38(8) 1 d D U P A 2
C26B C 0.015(8) 0.318(11) 0.615(3) 0.045(3) Uani 0.38(8) 1 d D U P A 2
H26A H 0.067490 0.238829 0.660442 0.068 Uiso 0.38(8) 1 calc R U P A 2
H26B H -0.069404 0.284215 0.623299 0.068 Uiso 0.38(8) 1 calc R U P A 2
H26C H 0.027027 0.438081 0.642113 0.068 Uiso 0.38(8) 1 calc R U P A 2
O25A O -0.0280(14) 0.396(4) 0.4142(12) 0.044(4) Uani 0.62(8) 1 d D U P A 1
C24A C 0.0442(10) 0.354(3) 0.4878(13) 0.025(3) Uani 0.62(8) 1 d D U P A 1
C26A C 0.025(5) 0.317(6) 0.6144(18) 0.045(3) Uani 0.62(8) 1 d D U P A 1
H26D H 0.047549 0.196148 0.632453 0.068 Uiso 0.62(8) 1 calc R U P A 1
H26E H -0.060215 0.334853 0.629660 0.068 Uiso 0.62(8) 1 calc R U P A 1
H26F H 0.074417 0.396913 0.662918 0.068 Uiso 0.62(8) 1 calc R U P A 1
H2 H 0.836(5) 0.108(7) 0.075(3) 0.085(19) Uiso 1 1 d D . . . .

loop_
_atom_site_aniso_label
_atom_site_aniso_U_11
_atom_site_aniso_U_22
_atom_site_aniso_U_33
_atom_site_aniso_U_23
_atom_site_aniso_U_13
_atom_site_aniso_U_12
S1 0.0341(5) 0.0331(5) 0.0156(4) 0.0003(4) 0.0005(3) 0.0052(5)
S2 0.0329(6) 0.0448(6) 0.0333(5) -0.0022(5) 0.0007(4) 0.0026(5)
O6 0.0361(14) 0.0291(14) 0.0213(12) 0.0016(12) 0.0015(11) -0.0020(13)
O8 0.0395(16) 0.0323(17) 0.0278(15) -0.0030(12) -0.0113(13) 0.0030(13)
O9 0.0357(15) 0.0371(16) 0.0237(14) -0.0052(12) -0.0040(11) -0.0048(13)
O15 0.0260(14) 0.0250(14) 0.0189(12) 0.0011(10) -0.0009(10) -0.0007(11)
O17 0.0367(15) 0.0304(15) 0.0317(14) 0.0065(13) 0.0006(11) 0.0033(13)
O19 0.0257(13) 0.0313(14) 0.0167(12) -0.0052(10) -0.0015(10) 0.0035(11)
O21 0.0399(17) 0.0432(18) 0.0318(16) -0.0071(13) -0.0149(13) 0.0071(14)
O23 0.0281(14) 0.0413(18) 0.0215(12) 0.0058(12) 0.0034(10) 0.0006(12)
C1 0.035(2) 0.0247(19) 0.0230(17) -0.0013(16) 0.0008(15) -0.0003(17)
C2 0.0307(19) 0.0268(19) 0.0164(15) 0.0037(16) -0.0005(13) 0.0037(18)
C3 0.0224(18) 0.028(2) 0.0156(17) -0.0012(14) -0.0017(14) -0.0007(15)
C4 0.0234(18) 0.028(2) 0.0192(17) -0.0008(14) -0.0016(14) 0.0033(15)
C5 0.030(2) 0.029(2) 0.0202(18) -0.0017(15) 0.0024(15) 0.0010(16)
C7 0.029(2) 0.035(2) 0.0197(17) -0.0019(15) -0.0011(15) -0.0042(16)
C10 0.033(2) 0.050(3) 0.028(2) -0.006(2) -0.0071(16) -0.009(2)
C12 0.033(2) 0.031(2) 0.0202(17) -0.0023(17) 0.0016(15) 0.0030(19)
C13 0.036(2) 0.035(2) 0.0308(19) -0.002(2) 0.0046(16) 0.004(2)
C16 0.031(2) 0.029(2) 0.0181(16) 0.0010(15) 0.0024(14) -0.0003(17)
C18 0.038(2) 0.032(2) 0.0275(19) 0.0032(16) 0.0007(17) -0.0073(18)
C20 0.0214(18) 0.035(2) 0.0194(17) -0.0028(17) -0.0008(14) -0.0022(17)
C22 0.028(2) 0.037(2) 0.025(2) -0.0053(17) -0.0026(16) 0.0012(18)
O25B 0.031(6) 0.081(17) 0.028(5) -0.006(8) -0.003(4) -0.014(9)
C24B 0.026(6) 0.038(13) 0.026(5) 0.000(7) 0.003(4) -0.013(6)
C26B 0.035(8) 0.075(4) 0.0253(19) -0.006(2) 0.006(2) -0.009(4)
O25A 0.024(4) 0.079(10) 0.029(3) 0.008(5) 0.000(2) 0.006(5)
C24A 0.025(4) 0.025(7) 0.026(4) -0.007(4) 0.002(3) -0.006(3)
C26A 0.035(8) 0.075(4) 0.0253(19) -0.006(2) 0.006(2) -0.009(4)

loop_
_atom_type_symbol
_atom_type_description
_atom_type_scat_dispersion_real
_atom_type_scat_dispersion_imag
_atom_type_scat_source
C C 0.0033 0.0016 'International Tables Vol C Tables 4.2.6.8 and 6.1.1.4'
H H 0.0000 0.0000 'International Tables Vol C Tables 4.2.6.8 and 6.1.1.4'
O O 0.0106 0.0060 'International Tables Vol C Tables 4.2.6.8 and 6.1.1.4'
S S 0.1246 0.1234 'International Tables Vol C Tables 4.2.6.8 and 6.1.1.4'

loop_
_exptl_crystal_face_index_h
_exptl_crystal_face_index_k
_exptl_crystal_face_index_l
_exptl_crystal_face_perp_dist
-1.00 0.00 0.00 0.0260
-1.00 -3.00 0.00 0.2100
0.00 0.00 -1.00 0.0310
0.00 0.00 1.00 0.0360
1.00 0.00 0.00 0.0030
1.00 3.00 0.00 0.2030

loop_
_geom_angle_atom_site_label_1
_geom_angle_atom_site_label_2
_geom_angle_atom_site_label_3
_geom_angle
_geom_angle_site_symmetry_1
_geom_angle_site_symmetry_3
_geom_angle_publ_flag
C12 S1 C2 102.11(17) . . ?
C13 S2 H2 97(3) . . ?
C5 O6 C1 115.1(3) . . ?
C7 O9 C10 115.0(3) . . ?
C16 O15 C3 118.7(3) . . ?
C20 O19 C4 118.6(3) . . ?
C24B O23 C5 119.4(12) . . ?
C24A O23 C5 115.8(7) . . ?
O6 C1 H1 107.8 . . ?
O6 C1 C2 111.6(3) . . ?
O6 C1 C7 110.1(3) . . ?
C2 C1 H1 107.8 . . ?
C2 C1 C7 111.6(3) . . ?
C7 C1 H1 107.8 . . ?
S1 C2 H2A 108.3 . . ?
C1 C2 S1 109.1(2) . . ?
C1 C2 H2A 108.3 . . ?
C3 C2 S1 111.5(3) . . ?
C3 C2 C1 111.4(3) . . ?
C3 C2 H2A 108.3 . . ?
O15 C3 C2 107.6(3) . . ?
O15 C3 H3 110.7 . . ?
O15 C3 C4 107.8(3) . . ?
C2 C3 H3 110.7 . . ?
C4 C3 C2 109.1(3) . . ?
C4 C3 H3 110.7 . . ?
O19 C4 C3 108.4(3) . . ?
O19 C4 H4 110.6 . . ?
O19 C4 C5 106.1(3) . . ?
C3 C4 H4 110.6 . . ?
C5 C4 C3 110.6(3) . . ?
C5 C4 H4 110.6 . . ?
O6 C5 O23 104.7(3) . . ?
O6 C5 C4 111.1(3) . . ?
O6 C5 H5 111.5 . . ?
O23 C5 C4 106.1(3) . . ?
O23 C5 H5 111.5 . . ?
C4 C5 H5 111.5 . . ?
O8 C7 O9 124.5(4) . . ?
O8 C7 C1 123.9(4) . . ?
O9 C7 C1 111.6(3) . . ?
O9 C10 H10A 109.5 . . ?
O9 C10 H10B 109.5 . . ?
O9 C10 H10C 109.5 . . ?
H10A C10 H10B 109.5 . . ?
H10A C10 H10C 109.5 . . ?
H10B C10 H10C 109.5 . . ?
S1 C12 H12A 108.7 . . ?
S1 C12 H12B 108.7 . . ?
H12A C12 H12B 107.6 . . ?
C13 C12 S1 114.4(3) . . ?
C13 C12 H12A 108.7 . . ?
C13 C12 H12B 108.7 . . ?
S2 C13 H13A 109.2 . . ?
S2 C13 H13B 109.2 . . ?
C12 C13 S2 112.0(3) . . ?
C12 C13 H13A 109.2 . . ?
C12 C13 H13B 109.2 . . ?
H13A C13 H13B 107.9 . . ?
O15 C16 C18 110.9(3) . . ?
O17 C16 O15 124.1(4) . . ?
O17 C16 C18 125.0(4) . . ?
C16 C18 H18A 109.5 . . ?
C16 C18 H18B 109.5 . . ?
C16 C18 H18C 109.5 . . ?
H18A C18 H18B 109.5 . . ?
H18A C18 H18C 109.5 . . ?
H18B C18 H18C 109.5 . . ?
O19 C20 C22 110.2(3) . . ?
O21 C20 O19 123.1(4) . . ?
O21 C20 C22 126.7(4) . . ?
C20 C22 H22A 109.5 . . ?
C20 C22 H22B 109.5 . . ?
C20 C22 H22C 109.5 . . ?
H22A C22 H22B 109.5 . . ?
H22A C22 H22C 109.5 . . ?
H22B C22 H22C 109.5 . . ?
O23 C24B C26B 114(4) . . ?
O25B C24B O23 121(2) . . ?
O25B C24B C26B 123(4) . . ?
C24B C26B H26A 109.5 . . ?
C24B C26B H26B 109.5 . . ?
C24B C26B H26C 109.5 . . ?
H26A C26B H26B 109.5 . . ?
H26A C26B H26C 109.5 . . ?
H26B C26B H26C 109.5 . . ?
O23 C24A C26A 107(2) . . ?
O25A C24A O23 124.7(14) . . ?
O25A C24A C26A 128(2) . . ?
C24A C26A H26D 109.5 . . ?
C24A C26A H26E 109.5 . . ?
C24A C26A H26F 109.5 . . ?
H26D C26A H26E 109.5 . . ?
H26D C26A H26F 109.5 . . ?
H26E C26A H26F 109.5 . . ?

loop_
_geom_bond_atom_site_label_1
_geom_bond_atom_site_label_2
_geom_bond_distance
_geom_bond_site_symmetry_2
_geom_bond_publ_flag
S1 C2 1.823(3) . ?
S1 C12 1.801(4) . ?
S2 C13 1.823(4) . ?
S2 H2 1.19(3) . ?
O6 C1 1.439(4) . ?
O6 C5 1.424(5) . ?
O8 C7 1.200(5) . ?
O9 C7 1.337(4) . ?
O9 C10 1.452(5) . ?
O15 C3 1.439(4) . ?
O15 C16 1.358(5) . ?
O17 C16 1.205(4) . ?
O19 C4 1.446(4) . ?
O19 C20 1.356(4) . ?
O21 C20 1.201(4) . ?
O23 C5 1.427(4) . ?
O23 C24B 1.353(17) . ?
O23 C24A 1.369(11) . ?
C1 H1 1.0000 . ?
C1 C2 1.533(5) . ?
C1 C7 1.534(5) . ?
C2 H2A 1.0000 . ?
C2 C3 1.520(5) . ?
C3 H3 1.0000 . ?
C3 C4 1.515(5) . ?
C4 H4 1.0000 . ?
C4 C5 1.514(5) . ?
C5 H5 1.0000 . ?
C10 H10A 0.9800 . ?
C10 H10B 0.9800 . ?
C10 H10C 0.9800 . ?
C12 H12A 0.9900 . ?
C12 H12B 0.9900 . ?
C12 C13 1.510(5) . ?
C13 H13A 0.9900 . ?
C13 H13B 0.9900 . ?
C16 C18 1.495(6) . ?
C18 H18A 0.9800 . ?
C18 H18B 0.9800 . ?
C18 H18C 0.9800 . ?
C20 C22 1.486(6) . ?
C22 H22A 0.9800 . ?
C22 H22B 0.9800 . ?
C22 H22C 0.9800 . ?
O25B C24B 1.165(17) . ?
C24B C26B 1.51(2) . ?
C26B H26A 0.9800 . ?
C26B H26B 0.9800 . ?
C26B H26C 0.9800 . ?
O25A C24A 1.184(10) . ?
C24A C26A 1.514(14) . ?
C26A H26D 0.9800 . ?
C26A H26E 0.9800 . ?
C26A H26F 0.9800 . ?

loop_
_geom_hbond_atom_site_label_D
_geom_hbond_atom_site_label_H
_geom_hbond_atom_site_label_A
_geom_hbond_distance_DH
_geom_hbond_distance_HA
_geom_hbond_distance_DA
_geom_hbond_angle_DHA
_geom_hbond_site_symmetry_A
_geom_hbond_publ_flag
C1 H1 O17 1.00 2.49 3.386(5) 150 1_545 yes
C10 H10C O8 0.98 2.72 3.372(5) 124 2_545 yes
C13 H13A O15 0.99 2.58 3.337(5) 133 . yes
C22 H22B O15 0.98 2.44 3.385(5) 162 2_656 yes
C22 H22C O25A 0.98 2.41 3.354(17) 162 2_556 yes
C26A H26D O25A 0.98 2.37 3.24(6) 148 2_546 yes

loop_
_geom_torsion_atom_site_label_1
_geom_torsion_atom_site_label_2
_geom_torsion_atom_site_label_3
_geom_torsion_atom_site_label_4
_geom_torsion
_geom_torsion_site_symmetry_1
_geom_torsion_site_symmetry_2
_geom_torsion_site_symmetry_3
_geom_torsion_site_symmetry_4
_geom_torsion_publ_flag
S1 C2 C3 O15 -67.6(3) . . . . ?
S1 C2 C3 C4 175.7(2) . . . . ?
S1 C12 C13 S2 179.41(19) . . . . ?
O6 C1 C2 S1 -174.9(3) . . . . ?
O6 C1 C2 C3 -51.4(4) . . . . ?
O6 C1 C7 O8 73.5(5) . . . . ?
O6 C1 C7 O9 -107.1(4) . . . . ?
O15 C3 C4 O19 71.2(3) . . . . ?
O15 C3 C4 C5 -172.9(3) . . . . ?
O19 C4 C5 O6 174.4(3) . . . . ?
O19 C4 C5 O23 -72.3(3) . . . . ?
C1 O6 C5 O23 -170.1(3) . . . . ?
C1 O6 C5 C4 -56.0(4) . . . . ?
C1 C2 C3 O15 170.3(3) . . . . ?
C1 C2 C3 C4 53.6(4) . . . . ?
C2 S1 C12 C13 -78.7(3) . . . . ?
C2 C1 C7 O8 -51.0(5) . . . . ?
C2 C1 C7 O9 128.3(3) . . . . ?
C2 C3 C4 O19 -172.2(3) . . . . ?
C2 C3 C4 C5 -56.3(4) . . . . ?
C3 O15 C16 O17 0.3(5) . . . . ?
C3 O15 C16 C18 -180.0(3) . . . . ?
C3 C4 C5 O6 57.1(4) . . . . ?
C3 C4 C5 O23 170.3(3) . . . . ?
C4 O19 C20 O21 -5.5(5) . . . . ?
C4 O19 C20 C22 174.4(3) . . . . ?
C5 O6 C1 C2 53.1(4) . . . . ?
C5 O6 C1 C7 -71.4(4) . . . . ?
C5 O23 C24B O25B -1(3) . . . . ?
C5 O23 C24B C26B -166(4) . . . . ?
C5 O23 C24A O25A 5.5(18) . . . . ?
C5 O23 C24A C26A -178(2) . . . . ?
C7 C1 C2 S1 -51.2(4) . . . . ?
C7 C1 C2 C3 72.2(4) . . . . ?
C10 O9 C7 O8 3.3(5) . . . . ?
C10 O9 C7 C1 -176.0(3) . . . . ?
C12 S1 C2 C1 -119.9(3) . . . . ?
C12 S1 C2 C3 116.7(3) . . . . ?
C16 O15 C3 C2 136.8(3) . . . . ?
C16 O15 C3 C4 -105.6(3) . . . . ?
C20 O19 C4 C3 -105.3(3) . . . . ?
C20 O19 C4 C5 135.9(3) . . . . ?
C24B O23 C5 O6 -92(2) . . . . ?
C24B O23 C5 C4 150(2) . . . . ?
C24A O23 C5 O6 -108.8(12) . . . . ?
C24A O23 C5 C4 133.6(12) . . . . ?
